data_1513716
loop_
_publ_author_name
'Ca\~non-Mancisidor, Walter'
'G\'omez-Garc\'ia, Carlos J.'
'Espallargas, Guillermo M\'inguez'
'Vega, Andres'
'Spodine, Evgenia'
'Venegas-Yazigi, Diego'
'Coronado, Eugenio'

_publ_section_title
;
 Structural re-arrangement in two hexanuclear CuII complexes: from a spin
 frustrated trigonal prism to a strongly coupled antiferromagnetic soluble
 ring complex with a porous tubular structure
;
_journal_issue 1
_journal_name_full 'Chemical Science'
_journal_page_first 324
_journal_paper_doi 10.1039/c3sc52628c
_journal_volume 5
_journal_year 2014
_chemical_formula_sum 'C30 H48 Cu6 N12 O6'
_chemical_formula_weight 1054.04
_chemical_name_systematic
;
 ?
;
_space_group_IT_number 148
_symmetry_cell_setting trigonal
_symmetry_space_group_name_Hall '-R 3'
_symmetry_space_group_name_H-M 'R -3 :H'
_atom_sites_solution_hydrogens geom
_atom_sites_solution_primary direct
_atom_sites_solution_secondary difmap
_audit_creation_method SHELXL-97
_cell_angle_alpha 90.00
_cell_angle_beta 90.00
_cell_angle_gamma 120.00
_cell_formula_units_Z 3
_cell_length_a 19.8969(3)
_cell_length_b 19.8969(3)
_cell_length_c 9.9518(3)
_cell_measurement_reflns_used 7624
_cell_measurement_temperature 120(2)
_cell_measurement_theta_max 30.4696
_cell_measurement_theta_min 3.1211
_cell_volume 3411.95(13)
_computing_cell_refinement
;
CrysAlisPro, Agilent Technologies,
Version 1.171.35.19 (release 27-10-2011 CrysAlis171 .NET)
(compiled Oct 27 2011,15:02:11)
;
_computing_data_collection
;
CrysAlisPro, Agilent Technologies,
Version 1.171.35.19 (release 27-10-2011 CrysAlis171 .NET)
(compiled Oct 27 2011,15:02:11)
;
_computing_data_reduction
;
CrysAlisPro, Agilent Technologies,
Version 1.171.35.19 (release 27-10-2011 CrysAlis171 .NET)
(compiled Oct 27 2011,15:02:11)
;
_computing_molecular_graphics 'Bruker SHELXTL'
_computing_publication_material 'Bruker SHELXTL'
_computing_structure_refinement 'SHELXL-97 (Sheldrick, 1997)'
_computing_structure_solution 'SHELXS-97 (Sheldrick, 1990)'
_diffrn_ambient_temperature 120(2)
_diffrn_detector_area_resol_mean 16.0267
_diffrn_measured_fraction_theta_full 0.999
_diffrn_measured_fraction_theta_max 0.999
_diffrn_measurement_device_type 'SuperNova, Single source at offset), Sapphire3'
_diffrn_measurement_method '\w scans'
_diffrn_radiation_monochromator mirror
_diffrn_radiation_source 'SuperNova (Mo) X-ray Source'
_diffrn_radiation_type MoK\a
_diffrn_radiation_wavelength 0.71073
_diffrn_reflns_av_R_equivalents 0.0488
_diffrn_reflns_av_sigmaI/netI 0.0243
_diffrn_reflns_limit_h_max 28
_diffrn_reflns_limit_h_min -28
_diffrn_reflns_limit_k_max 28
_diffrn_reflns_limit_k_min -28
_diffrn_reflns_limit_l_max 14
_diffrn_reflns_limit_l_min -14
_diffrn_reflns_number 23009
_diffrn_reflns_theta_full 30.54
_diffrn_reflns_theta_max 30.54
_diffrn_reflns_theta_min 3.13
_exptl_absorpt_coefficient_mu 2.804
_exptl_absorpt_correction_T_max 1.00000
_exptl_absorpt_correction_T_min 0.80571
_exptl_absorpt_correction_type multi-scan
_exptl_absorpt_process_details
;
CrysAlisPro, Agilent Technologies,
Version 1.171.35.19 (release 27-10-2011 CrysAlis171 .NET)
(compiled Oct 27 2011,15:02:11)
Empirical absorption correction using spherical harmonics,
 implemented in SCALE3 ABSPACK scaling algorithm.
;
_exptl_crystal_colour violet
_exptl_crystal_density_diffrn 1.539
_exptl_crystal_density_method 'not measured'
_exptl_crystal_description needle
_exptl_crystal_F_000 1602
_exptl_crystal_size_max 0.13
_exptl_crystal_size_mid 0.06
_exptl_crystal_size_min 0.05
_platon_squeeze_details
;
;
_refine_diff_density_max 4.680
_refine_diff_density_min -0.605
_refine_diff_density_rms 0.252
_refine_ls_extinction_method none
_refine_ls_goodness_of_fit_ref 1.088
_refine_ls_hydrogen_treatment mixed
_refine_ls_matrix_type full
_refine_ls_number_parameters 91
_refine_ls_number_reflns 2329
_refine_ls_number_restraints 1
_refine_ls_restrained_S_all 1.088
_refine_ls_R_factor_all 0.0748
_refine_ls_R_factor_gt 0.0662
_refine_ls_shift/su_max 0.000
_refine_ls_shift/su_mean 0.000
_refine_ls_structure_factor_coef Fsqd
_refine_ls_weighting_details 'calc w=1/[\s^2^(Fo^2^)+(0.1074P)^2^+80.8535P] where P=(Fo^2^+2Fc^2^)/3'
_refine_ls_weighting_scheme calc
_refine_ls_wR_factor_gt 0.1915
_refine_ls_wR_factor_ref 0.2006
_reflns_number_gt 2037
_reflns_number_total 2329
_reflns_threshold_expression >2sigma(I)
_cod_data_source_file c3sc52628c.txt
_cod_data_source_block sx308bb
_cod_depositor_comments
;
The following automatic conversions were performed:

'_symmetry_cell_setting' value 'Trigonal' changed to 'trigonal'
according to
/usr/data/users/saulius/automatic-downloads/current/RSC/lib/dictionaries/cif_core.dic
dictionary named 'cif_core.dic' version 2.4.2 from 2011-04-26.

Automatic conversion script
Id: cif_fix_values 2281 2013-09-26 08:29:07Z andrius 
;
_cod_original_sg_symbol_H-M R-3
_cod_database_code 1513716

loop_
_symmetry_equiv_pos_as_xyz
'x, y, z'
'-y, x-y, z'
'-x+y, -x, z'
'x+2/3, y+1/3, z+1/3'
'-y+2/3, x-y+1/3, z+1/3'
'-x+y+2/3, -x+1/3, z+1/3'
'x+1/3, y+2/3, z+2/3'
'-y+1/3, x-y+2/3, z+2/3'
'-x+y+1/3, -x+2/3, z+2/3'
'-x, -y, -z'
'y, -x+y, -z'
'x-y, x, -z'
'-x+2/3, -y+1/3, -z+1/3'
'y+2/3, -x+y+1/3, -z+1/3'
'x-y+2/3, x+1/3, -z+1/3'
'-x+1/3, -y+2/3, -z+2/3'
'y+1/3, -x+y+2/3, -z+2/3'
'x-y+1/3, x+2/3, -z+2/3'

loop_
_atom_site_label
_atom_site_type_symbol
_atom_site_fract_x
_atom_site_fract_y
_atom_site_fract_z
_atom_site_U_iso_or_equiv
_atom_site_adp_type
_atom_site_occupancy
_atom_site_symmetry_multiplicity
_atom_site_calc_flag
_atom_site_refinement_flags
Cu1 Cu 0.17702(3) 0.04330(3) -0.00362(5) 0.0135(2) Uani 1 1 d .
O1 O 0.1821(2) 0.1303(2) -0.0994(3) 0.0179(6) Uani 1 1 d D
H1 H 0.172(4) 0.126(4) -0.1828(19) 0.027 Uiso 1 1 d D
N1 N 0.2087(2) 0.1105(2) 0.1543(4) 0.0156(7) Uani 1 1 d .
N2 N 0.1848(2) 0.1642(2) 0.1613(4) 0.0150(7) Uani 1 1 d .
C3 C 0.2099(3) 0.2025(3) 0.2780(5) 0.0176(8) Uani 1 1 d .
C4 C 0.2519(3) 0.1745(3) 0.3468(5) 0.0223(9) Uani 1 1 d .
H4 H 0.2772 0.1917 0.4312 0.027 Uiso 1 1 calc R
C5 C 0.2492(3) 0.1162(3) 0.2661(5) 0.0178(8) Uani 1 1 d .
C6 C 0.1914(3) 0.2637(3) 0.3203(5) 0.0245(10) Uani 1 1 d .
H6A H 0.1719 0.2793 0.2429 0.037 Uiso 1 1 calc R
H6B H 0.2384 0.3089 0.3548 0.037 Uiso 1 1 calc R
H6C H 0.1517 0.2430 0.3909 0.037 Uiso 1 1 calc R
C7 C 0.2838(3) 0.0653(3) 0.2890(5) 0.0237(9) Uani 1 1 d .
H7A H 0.2496 0.0219 0.3476 0.036 Uiso 1 1 calc R
H7B H 0.3348 0.0956 0.3316 0.036 Uiso 1 1 calc R
H7C H 0.2897 0.0450 0.2027 0.036 Uiso 1 1 calc R

loop_
_atom_site_aniso_label
_atom_site_aniso_U_11
_atom_site_aniso_U_22
_atom_site_aniso_U_33
_atom_site_aniso_U_23
_atom_site_aniso_U_13
_atom_site_aniso_U_12
Cu1 0.0148(3) 0.0121(3) 0.0137(3) -0.00098(16) 0.00015(17) 0.0068(2)
O1 0.0263(17) 0.0178(15) 0.0152(15) -0.0010(11) -0.0011(12) 0.0153(13)
N1 0.0180(17) 0.0148(16) 0.0165(17) -0.0028(13) -0.0039(13) 0.0100(14)
N2 0.0166(16) 0.0152(16) 0.0160(16) -0.0021(13) -0.0027(13) 0.0101(14)
C3 0.022(2) 0.0167(19) 0.0162(19) -0.0035(15) -0.0033(15) 0.0109(17)
C4 0.031(2) 0.024(2) 0.016(2) -0.0032(17) -0.0072(17) 0.017(2)
C5 0.020(2) 0.019(2) 0.0167(19) 0.0001(15) -0.0034(16) 0.0122(17)
C6 0.037(3) 0.023(2) 0.020(2) -0.0052(17) -0.0031(19) 0.019(2)
C7 0.029(2) 0.025(2) 0.025(2) 0.0018(18) -0.0056(18) 0.019(2)

loop_
_atom_type_symbol
_atom_type_description
_atom_type_scat_dispersion_real
_atom_type_scat_dispersion_imag
_atom_type_scat_source
C C 0.0033 0.0016 'International Tables Vol C Tables 4.2.6.8 and 6.1.1.4'
H H 0.0000 0.0000 'International Tables Vol C Tables 4.2.6.8 and 6.1.1.4'
N N 0.0061 0.0033 'International Tables Vol C Tables 4.2.6.8 and 6.1.1.4'
O O 0.0106 0.0060 'International Tables Vol C Tables 4.2.6.8 and 6.1.1.4'
Cu Cu 0.3201 1.2651 'International Tables Vol C Tables 4.2.6.8 and 6.1.1.4'

loop_
_geom_angle_atom_site_label_1
_geom_angle_atom_site_label_2
_geom_angle_atom_site_label_3
_geom_angle
_geom_angle_site_symmetry_1
_geom_angle_site_symmetry_3
O1 Cu1 O1 157.2(2) 11 .
O1 Cu1 N1 94.34(15) 11 .
O1 Cu1 N1 85.96(15) . .
O1 Cu1 N2 86.95(15) 11 11
O1 Cu1 N2 96.77(15) . 11
N1 Cu1 N2 169.81(16) . 11
Cu1 O1 Cu1 110.68(17) 12 .
Cu1 O1 H1 115(5) 12 .
Cu1 O1 H1 119(5) . .
C5 N1 N2 108.6(4) . .
C5 N1 Cu1 134.3(3) . .
N2 N1 Cu1 117.1(3) . .
C3 N2 N1 108.2(4) . .
C3 N2 Cu1 133.7(3) . 12
N1 N2 Cu1 117.8(3) . 12
N2 C3 C4 109.0(4) . .
N2 C3 C6 122.2(4) . .
C4 C3 C6 128.8(4) . .
C5 C4 C3 105.6(4) . .
C5 C4 H4 127.2 . .
C3 C4 H4 127.2 . .
N1 C5 C4 108.7(4) . .
N1 C5 C7 121.8(4) . .
C4 C5 C7 129.5(4) . .
C3 C6 H6A 109.5 . .
C3 C6 H6B 109.5 . .
H6A C6 H6B 109.5 . .
C3 C6 H6C 109.5 . .
H6A C6 H6C 109.5 . .
H6B C6 H6C 109.5 . .
C5 C7 H7A 109.5 . .
C5 C7 H7B 109.5 . .
H7A C7 H7B 109.5 . .
C5 C7 H7C 109.5 . .
H7A C7 H7C 109.5 . .
H7B C7 H7C 109.5 . .

loop_
_geom_bond_atom_site_label_1
_geom_bond_atom_site_label_2
_geom_bond_distance
_geom_bond_site_symmetry_2
Cu1 O1 1.933(3) 11
Cu1 O1 1.934(3) .
Cu1 N1 1.953(4) .
Cu1 N2 1.954(4) 11
O1 Cu1 1.933(3) 12
O1 H1 0.848(10) .
N1 C5 1.345(6) .
N1 N2 1.371(5) .
N2 C3 1.341(6) .
N2 Cu1 1.954(4) 12
C3 C4 1.395(6) .
C3 C6 1.498(6) .
C4 C5 1.390(7) .
C4 H4 0.9500 .
C5 C7 1.501(6) .
C6 H6A 0.9800 .
C6 H6B 0.9800 .
C6 H6C 0.9800 .
C7 H7A 0.9800 .
C7 H7B 0.9800 .
C7 H7C 0.9800 .

loop_
_geom_torsion_atom_site_label_1
_geom_torsion_atom_site_label_2
_geom_torsion_atom_site_label_3
_geom_torsion_atom_site_label_4
_geom_torsion
_geom_torsion_site_symmetry_1
_geom_torsion_site_symmetry_4
O1 Cu1 O1 Cu1 46.9(3) 11 12
N1 Cu1 O1 Cu1 -44.65(19) . 12
N2 Cu1 O1 Cu1 145.21(18) 11 12
O1 Cu1 N1 C5 52.5(5) 11 .
O1 Cu1 N1 C5 -150.4(5) . .
N2 Cu1 N1 C5 -44.4(12) 11 .
O1 Cu1 N1 N2 -125.6(3) 11 .
O1 Cu1 N1 N2 31.5(3) . .
N2 Cu1 N1 N2 137.5(8) 11 .
C5 N1 N2 C3 -0.6(5) . .
Cu1 N1 N2 C3 177.9(3) . .
C5 N1 N2 Cu1 173.7(3) . 12
Cu1 N1 N2 Cu1 -7.7(4) . 12
N1 N2 C3 C4 1.2(5) . .
Cu1 N2 C3 C4 -171.9(4) 12 .
N1 N2 C3 C6 -177.7(4) . .
Cu1 N2 C3 C6 9.2(7) 12 .
N2 C3 C4 C5 -1.3(6) . .
C6 C3 C4 C5 177.6(5) . .
N2 N1 C5 C4 -0.2(5) . .
Cu1 N1 C5 C4 -178.4(4) . .
N2 N1 C5 C7 -179.7(4) . .
Cu1 N1 C5 C7 2.1(7) . .
C3 C4 C5 N1 0.9(6) . .
C3 C4 C5 C7 -179.7(5) . .

loop_
_platon_squeeze_void_nr
_platon_squeeze_void_average_x
_platon_squeeze_void_average_y
_platon_squeeze_void_average_z
_platon_squeeze_void_volume
_platon_squeeze_void_count_electrons
_platon_squeeze_void_content
1 0.333 0.667 0.167 162 8 ' '
2 0.667 0.333 -0.167 162 8 ' '
3 0.000 0.000 0.500 163 8 ' '
